data_7161146
loop_
_publ_author_name
'Lal, Sohan'
'Tejashree, Gangavara L.'
'Das, Dipankar'
'Ganguly, Bishwajit'
'Chowdhury, Arindrajit'
'Namboothiri, Irishi N. N.'

_publ_section_title
;
 Utility of &#x3b1;-halodicyclopentadienones for the synthesis of novel
 fused heterocycles.
;
_journal_issue 21
_journal_name_full 'Organic &amp; biomolecular chemistry'
_journal_page_first 4463
_journal_page_last 4476
_journal_paper_doi 10.1039/d6ob00317f
_journal_volume 24
_journal_year 2026
_chemical_formula_moiety '2(C20 H19 N O2)'
_chemical_formula_sum 'C40 H38 N2 O4'
_chemical_formula_weight 610.76
_chemical_melting_point 429.5(5)
_space_group_crystal_system triclinic
_space_group_IT_number 2
_space_group_name_Hall '-P 1'
_space_group_name_H-M_alt 'P -1'
_symmetry_Int_Tables_number 2
_atom_sites_solution_primary direct
_audit_creation_date 2020-03-23
_audit_creation_method
;
Olex2 1.2
(compiled 2018.05.29 svn.r3508 for OlexSys, GUI svn.r5506)
;
_audit_update_record
;
2020-03-23 deposited with the CCDC.	2026-04-22 downloaded from the CCDC.
;
_cell_angle_alpha 96.597(3)
_cell_angle_beta 94.003(4)
_cell_angle_gamma 112.839(4)
_cell_formula_units_Z 2
_cell_length_a 8.3696(4)
_cell_length_b 9.9170(4)
_cell_length_c 20.0570(9)
_cell_measurement_reflns_used 8457
_cell_measurement_temperature 150
_cell_measurement_theta_max 31.1170
_cell_measurement_theta_min 2.1020
_cell_volume 1512.13(13)
_computing_cell_refinement 'CrysAlisPro 1.171.39.46 (Rigaku OD, 2018)'
_computing_data_collection 'CrysAlisPro 1.171.39.46 (Rigaku OD, 2018)'
_computing_data_reduction 'CrysAlisPro 1.171.39.46 (Rigaku OD, 2018)'
_computing_molecular_graphics 'Olex2 (Dolomanov et al., 2009)'
_computing_publication_material 'Olex2 (Dolomanov et al., 2009)'
_computing_structure_refinement 'olex2.refine (Bourhis et al., 2015)'
_computing_structure_solution 'ShelXS-1997 (Sheldrick, 2008)'
_diffrn_ambient_temperature 150.0
_diffrn_detector 'CCD plate'
_diffrn_measured_fraction_theta_full 0.9974
_diffrn_measured_fraction_theta_max 0.9974
_diffrn_measurement_details
;
List of Runs (angles in degrees, time in seconds):

  # Type    Start    End  Width  t~exp~   \w     \q     \k     \f   Frames
#--------------------------------------------------------------------------
  1  \w   -110.00  19.00   1.00    6.00    --  -20.00 -72.00 -36.00  129
  2  \w    -87.00  19.00   1.00    6.00    --  -20.00 -72.00-180.00  106
  3  \w    -32.00  70.00   1.00    6.00    --  -20.00   0.00 108.00  102
  4  \w    -42.00  -8.00   1.00    6.00    --  -20.00  72.00 108.00   34
  5  \w    -59.00 -30.00   1.00    6.00    --  -20.00  72.00-180.00   29
;
_diffrn_measurement_device 'abstract diffractometer'
_diffrn_measurement_device_type 'dtrek-CrysAlisPro-abstract goniometer imported rigaku-d*trek images'
_diffrn_measurement_method '\w scans'
_diffrn_orient_matrix_type 'CrysAlisPro convention (1999,Acta A55,543-557)'
_diffrn_orient_matrix_UB_11 -0.0727201000
_diffrn_orient_matrix_UB_12 -0.0022390000
_diffrn_orient_matrix_UB_13 0.0167195000
_diffrn_orient_matrix_UB_21 -0.0490149000
_diffrn_orient_matrix_UB_22 -0.0082814000
_diffrn_orient_matrix_UB_23 -0.0316328000
_diffrn_orient_matrix_UB_31 -0.0299912000
_diffrn_orient_matrix_UB_32 -0.0780801000
_diffrn_orient_matrix_UB_33 -0.0026989000
_diffrn_radiation_monochromator graphite
_diffrn_radiation_probe x-ray
_diffrn_radiation_type 'Mo K\a'
_diffrn_radiation_wavelength 0.71073
_diffrn_reflns_av_R_equivalents 0.0469
_diffrn_reflns_av_unetI/netI 0.0690
_diffrn_reflns_limit_h_max 10
_diffrn_reflns_limit_h_min -12
_diffrn_reflns_limit_k_max 14
_diffrn_reflns_limit_k_min -14
_diffrn_reflns_limit_l_max 23
_diffrn_reflns_limit_l_min -27
_diffrn_reflns_number 15873
_diffrn_reflns_theta_full 24.9980
_diffrn_reflns_theta_max 25.00
_diffrn_reflns_theta_min 2.33
_diffrn_source 'fine-focus sealed X-ray tube'
_diffrn_source_type 'Enhance (Mo) X-ray Source'
_exptl_absorpt_coefficient_mu 0.086
_exptl_absorpt_correction_T_max 1.00000
_exptl_absorpt_correction_T_min 0.86322
_exptl_absorpt_correction_type multi-scan
_exptl_absorpt_process_details
;
CrysAlisPro 1.171.39.46 (Rigaku Oxford Diffraction, 2018)
Empirical absorption correction using spherical harmonics,
 implemented in SCALE3 ABSPACK scaling algorithm.
;
_exptl_crystal_colour colourless
_exptl_crystal_colour_primary colourless
_exptl_crystal_density_diffrn 1.3413
_exptl_crystal_description block
_exptl_crystal_F_000 648.3022
_exptl_crystal_recrystallization_method 'Re-crystallisation from solvent: Methanol'
_exptl_crystal_size_max 0.24
_exptl_crystal_size_mid 0.18
_exptl_crystal_size_min 0.12
_refine_diff_density_max 0.3259
_refine_diff_density_min -0.3486
_refine_diff_density_rms 0.0898
_refine_ls_d_res_high 0.8409
_refine_ls_d_res_low 8.7395
_refine_ls_goodness_of_fit_ref 1.0529
_refine_ls_hydrogen_treatment constr
_refine_ls_matrix_type full
_refine_ls_number_constraints 68
_refine_ls_number_parameters 417
_refine_ls_number_reflns 5295
_refine_ls_number_restraints 0
_refine_ls_restrained_S_all 1.0529
_refine_ls_R_factor_all 0.0572
_refine_ls_R_factor_gt 0.0444
_refine_ls_shift/su_max 0.0000
_refine_ls_shift/su_mean 0.0000
_refine_ls_structure_factor_coef Fsqd
_refine_ls_weighting_details 'w=1/[\s^2^(Fo^2^)+(0.0433P)^2^+0.5102P] where P=(Fo^2^+2Fc^2^)/3'
_refine_ls_weighting_scheme calc
_refine_ls_wR_factor_gt 0.1002
_refine_ls_wR_factor_ref 0.1083
_reflns_Friedel_coverage 0.0
_reflns_limit_h_max 9
_reflns_limit_h_min -9
_reflns_limit_k_max 11
_reflns_limit_k_min -11
_reflns_limit_l_max 23
_reflns_limit_l_min 0
_reflns_number_gt 4408
_reflns_number_total 5295
_reflns_threshold_expression I>=2u(I)
_cod_data_source_file d6ob00317f2.cif
_cod_data_source_block INN-SOHAN-II-330_Mo
_cod_depositor_comments
;
The following automatic conversions were performed:

data item '_chemical_melting_point' value '429-430' was changed to
'429.5(5)' -- the average value was taken and precision was
estimated.

Automatic conversion script
Id: cif_fix_values 8170 2020-07-09 18:12:32Z antanas 

 Adding full bibliography for 7161142--7161147.cif.
;
_cod_original_cell_volume 1512.14(12)
_cod_database_code 7161146
_reflns_odcompleteness_completeness 88.62
_reflns_odcompleteness_iscentric 1
_reflns_odcompleteness_theta 31.03
_olex2_refinement_description
;
1. Fixed Uiso
 At 1.2 times of:
  All C(H) groups, All C(H,H) groups
 At 1.5 times of:
  All C(H,H,H) groups
2.a Ternary CH refined with riding coordinates:
 C2a(H2a), C5(H5), C3a(H3a), C5a(H5a), C8(H8), C2(H2), C9(H9), C3(H3),
 C9a(H9a), C8a(H8a), C4(H4), C4a(H4a)
2.b Secondary CH2 refined with riding coordinates:
 C19a(H19a,H19b), C19(H19c,H19d), C10(H10c,H10d), C10a(H10a,H10b)
2.c Aromatic/amide H refined with riding coordinates:
 C17(H17), C7a(H7a), C16(H16), C14a(H14a), C6a(H6a), C6(H6), C15(H15), C7(H7),
 C17a(H17a), C15a(H15a), C14(H14), C16a(H16a)
2.d Idealised Me refined as rotating group:
 C20(H20d,H20e,H20f), C20a(H20a,H20b,H20c)
;
_olex2_submission_special_instructions 'No special instructions were received'
_oxdiff_exptl_absorpt_empirical_details
;
Empirical correction (ABSPACK) includes:
- Absorption correction using spherical harmonics
- Frame scaling
- Detector area scaling
;
_oxdiff_exptl_absorpt_empirical_full_max 1.568
_oxdiff_exptl_absorpt_empirical_full_min 0.607

loop_
_space_group_symop_id
_space_group_symop_operation_xyz
1 x,y,z
2 -x,-y,-z

loop_
_atom_site_label
_atom_site_type_symbol
_atom_site_fract_x
_atom_site_fract_y
_atom_site_fract_z
_atom_site_U_iso_or_equiv
_atom_site_adp_type
_atom_site_occupancy
_atom_site_refinement_flags_posn
O1a O 0.40914(16) 0.63333(13) 0.17532(6) 0.0289(3) Uani 1.000000 .
O2 O 0.41248(16) 0.78533(13) 0.49404(6) 0.0291(3) Uani 1.000000 .
O2a O 0.25952(16) 0.37654(14) 0.01479(6) 0.0316(3) Uani 1.000000 .
O1 O 0.62796(15) 0.81894(13) 0.33955(7) 0.0310(3) Uani 1.000000 .
N1 N 0.24047(18) 0.54482(15) 0.50404(7) 0.0222(3) Uani 1.000000 .
N1a N -0.00636(18) 0.18522(16) 0.01560(7) 0.0232(3) Uani 1.000000 .
C11a C 0.1834(2) 0.25168(18) 0.11431(8) 0.0196(4) Uani 1.000000 .
C17 C 0.0222(2) 0.33199(19) 0.34284(10) 0.0242(4) Uani 1.000000 .
H17 H 0.0133(2) 0.35115(19) 0.29770(10) 0.0290(5) Uiso 1.000000 R
C13a C -0.0955(2) 0.09868(18) 0.06255(9) 0.0213(4) Uani 1.000000 .
C18 C 0.1225(2) 0.44413(18) 0.39460(9) 0.0206(4) Uani 1.000000 .
C2a C 0.2916(2) 0.37082(18) 0.17387(8) 0.0195(4) Uani 1.000000 .
H2a H 0.2464(2) 0.36861(18) 0.21876(8) 0.0233(4) Uiso 1.000000 R
C18a C 0.0131(2) 0.13642(18) 0.12391(9) 0.0198(4) Uani 1.000000 .
C7a C 0.7192(2) 0.5315(2) 0.23548(9) 0.0263(4) Uani 1.000000 .
H7a H 0.7269(2) 0.5983(2) 0.27472(9) 0.0316(5) Uiso 1.000000 R
C19a C -0.0800(2) 0.1824(2) -0.05271(9) 0.0270(4) Uani 1.000000 .
H19a H 0.0159(2) 0.2186(2) -0.08090(9) 0.0324(5) Uiso 1.000000 R
H19b H -0.1561(2) 0.0789(2) -0.07247(9) 0.0324(5) Uiso 1.000000 R
C19 C 0.2875(2) 0.5565(2) 0.57632(9) 0.0259(4) Uani 1.000000 .
H19c H 0.3205(2) 0.6600(2) 0.59801(9) 0.0310(5) Uiso 1.000000 R
H19d H 0.1846(2) 0.4927(2) 0.59603(9) 0.0310(5) Uiso 1.000000 R
C5 C 0.1585(2) 0.93766(19) 0.32234(9) 0.0262(4) Uani 1.000000 .
H5 H 0.0372(2) 0.93172(19) 0.32512(9) 0.0314(5) Uiso 1.000000 R
C3a C 0.3531(2) 0.25301(18) 0.14789(9) 0.0209(4) Uani 1.000000 .
H3a H 0.3451(2) 0.17484(18) 0.17642(9) 0.0251(4) Uiso 1.000000 R
C13 C 0.1337(2) 0.41400(19) 0.46064(9) 0.0228(4) Uani 1.000000 .
C16 C -0.0659(2) 0.19000(19) 0.35822(10) 0.0276(4) Uani 1.000000 .
H16 H -0.1353(2) 0.11172(19) 0.32314(10) 0.0331(5) Uiso 1.000000 R
C14a C -0.2631(2) -0.01061(19) 0.05435(10) 0.0265(4) Uani 1.000000 .
H14a H -0.3367(2) -0.03594(19) 0.01263(10) 0.0318(5) Uiso 1.000000 R
C6a C 0.6841(2) 0.3882(2) 0.23250(10) 0.0277(4) Uani 1.000000 .
H6a H 0.6612(2) 0.3338(2) 0.26926(10) 0.0332(5) Uiso 1.000000 R
C12 C 0.3074(2) 0.66139(18) 0.46913(9) 0.0216(4) Uani 1.000000 .
C6 C 0.1957(2) 0.8865(2) 0.25364(9) 0.0282(4) Uani 1.000000 .
H6 H 0.1112(2) 0.8224(2) 0.21755(9) 0.0339(5) Uiso 1.000000 R
C15 C -0.0533(2) 0.1618(2) 0.42385(11) 0.0314(5) Uani 1.000000 .
H15 H -0.1151(2) 0.0645(2) 0.43324(11) 0.0376(5) Uiso 1.000000 R
C11 C 0.2279(2) 0.60456(18) 0.39661(9) 0.0205(4) Uani 1.000000 .
C5a C 0.6870(2) 0.3270(2) 0.16019(10) 0.0277(4) Uani 1.000000 .
H5a H 0.7067(2) 0.2334(2) 0.15356(10) 0.0333(5) Uiso 1.000000 R
C8 C 0.4487(2) 1.04001(19) 0.32052(9) 0.0248(4) Uani 1.000000 .
H8 H 0.5684(2) 1.11903(19) 0.32190(9) 0.0298(5) Uiso 1.000000 R
C7 C 0.3665(2) 0.94647(19) 0.25246(9) 0.0279(4) Uani 1.000000 .
H7 H 0.4267(2) 0.93315(19) 0.21548(9) 0.0335(5) Uiso 1.000000 R
C20 C 0.4376(2) 0.5111(2) 0.59157(10) 0.0314(4) Uani 1.000000 .
H20d H 0.4039(6) 0.4074(5) 0.5717(6) 0.0471(7) Uiso 1.000000 GR
H20e H 0.5399(6) 0.5740(9) 0.5722(6) 0.0471(7) Uiso 1.000000 GR
H20f H 0.4663(11) 0.5225(13) 0.64067(10) 0.0471(7) Uiso 1.000000 GR
C20a C -0.1850(3) 0.2762(2) -0.05456(10) 0.0351(5) Uani 1.000000 .
H20a H -0.2299(15) 0.2722(12) -0.10151(12) 0.0527(7) Uiso 1.000000 GR
H20b H -0.2830(10) 0.2384(9) -0.0282(6) 0.0527(7) Uiso 1.000000 GR
H20c H -0.1102(5) 0.3789(4) -0.0352(6) 0.0527(7) Uiso 1.000000 GR
C1a C 0.4175(2) 0.51516(18) 0.15751(8) 0.0208(4) Uani 1.000000 .
C2 C 0.3240(2) 0.66148(18) 0.33655(9) 0.0206(4) Uani 1.000000 .
H2 H 0.3125(2) 0.58879(18) 0.29569(9) 0.0247(4) Uiso 1.000000 R
C1 C 0.4818(2) 0.80560(19) 0.35020(9) 0.0220(4) Uani 1.000000 .
C9 C 0.4276(2) 0.93037(18) 0.37329(9) 0.0221(4) Uani 1.000000 .
H9 H 0.4898(2) 0.98448(18) 0.41890(9) 0.0266(5) Uiso 1.000000 R
C17a C -0.0454(2) 0.06649(18) 0.17816(9) 0.0229(4) Uani 1.000000 .
H17a H 0.0278(2) 0.09265(18) 0.22002(9) 0.0274(5) Uiso 1.000000 R
C12a C 0.1584(2) 0.28348(19) 0.04351(9) 0.0225(4) Uani 1.000000 .
C15a C -0.3200(2) -0.08222(19) 0.10941(10) 0.0281(4) Uani 1.000000 .
H15a H -0.4337(2) -0.15904(19) 0.10478(10) 0.0338(5) Uiso 1.000000 R
C14 C 0.0482(2) 0.2735(2) 0.47643(10) 0.0284(4) Uani 1.000000 .
H14 H 0.0584(2) 0.2540(2) 0.52145(10) 0.0341(5) Uiso 1.000000 R
C10 C 0.3054(2) 1.0937(2) 0.33832(10) 0.0283(4) Uani 1.000000 .
H10c H 0.2910(2) 1.1621(2) 0.30844(10) 0.0339(5) Uiso 1.000000 R
H10d H 0.3217(2) 1.1382(2) 0.38639(10) 0.0339(5) Uiso 1.000000 R
C16a C -0.2146(2) -0.04378(19) 0.17067(10) 0.0262(4) Uani 1.000000 .
H16a H -0.2573(2) -0.09255(19) 0.20782(10) 0.0314(5) Uiso 1.000000 R
C3 C 0.1682(2) 0.69370(18) 0.35169(9) 0.0209(4) Uani 1.000000 .
H3 H 0.0572(2) 0.64069(18) 0.32025(9) 0.0251(4) Uiso 1.000000 R
C9a C 0.5601(2) 0.49217(18) 0.12188(9) 0.0217(4) Uani 1.000000 .
H9a H 0.5625(2) 0.52263(18) 0.07601(9) 0.0260(5) Uiso 1.000000 R
C8a C 0.7445(2) 0.56862(19) 0.16505(9) 0.0245(4) Uani 1.000000 .
H8a H 0.8111(2) 0.67558(19) 0.16201(9) 0.0294(5) Uiso 1.000000 R
C4 C 0.2270(2) 0.85966(18) 0.37426(9) 0.0222(4) Uani 1.000000 .
H4 H 0.1956(2) 0.88063(18) 0.42038(9) 0.0266(5) Uiso 1.000000 R
C10a C 0.8276(2) 0.4630(2) 0.13846(10) 0.0310(4) Uani 1.000000 .
H10a H 0.9458(2) 0.4884(2) 0.16205(10) 0.0372(5) Uiso 1.000000 R
H10b H 0.8297(2) 0.4538(2) 0.08888(10) 0.0372(5) Uiso 1.000000 R
C4a C 0.5217(2) 0.32471(19) 0.11751(9) 0.0231(4) Uani 1.000000 .
H4a H 0.5109(2) 0.27794(19) 0.06959(9) 0.0277(5) Uiso 1.000000 R

loop_
_atom_site_aniso_label
_atom_site_aniso_U_11
_atom_site_aniso_U_22
_atom_site_aniso_U_33
_atom_site_aniso_U_12
_atom_site_aniso_U_13
_atom_site_aniso_U_23
O1a 0.0322(7) 0.0218(7) 0.0336(8) 0.0109(6) 0.0047(6) 0.0067(6)
O2 0.0344(7) 0.0226(7) 0.0250(7) 0.0073(6) -0.0017(6) 0.0011(5)
O2a 0.0271(7) 0.0371(7) 0.0254(7) 0.0049(6) 0.0048(6) 0.0128(6)
O1 0.0206(7) 0.0291(7) 0.0450(9) 0.0108(6) 0.0072(6) 0.0075(6)
N1 0.0247(8) 0.0230(8) 0.0222(8) 0.0118(7) 0.0059(6) 0.0058(6)
N1a 0.0209(8) 0.0271(8) 0.0193(8) 0.0073(7) 0.0014(6) 0.0042(6)
C11a 0.0176(8) 0.0196(8) 0.0204(9) 0.0061(7) 0.0028(7) 0.0038(7)
C17 0.0180(9) 0.0254(9) 0.0311(11) 0.0110(8) 0.0047(8) 0.0026(8)
C13a 0.0219(9) 0.0197(9) 0.0239(10) 0.0098(7) 0.0048(7) 0.0035(7)
C18 0.0169(8) 0.0211(9) 0.0265(10) 0.0099(7) 0.0045(7) 0.0042(7)
C2a 0.0203(9) 0.0207(9) 0.0171(9) 0.0073(7) 0.0040(7) 0.0040(7)
C18a 0.0187(8) 0.0191(8) 0.0231(9) 0.0088(7) 0.0035(7) 0.0033(7)
C7a 0.0196(9) 0.0309(10) 0.0240(10) 0.0071(8) -0.0018(7) 0.0007(8)
C19a 0.0274(10) 0.0324(10) 0.0187(9) 0.0096(8) 0.0002(8) 0.0039(8)
C19 0.0296(10) 0.0328(10) 0.0208(9) 0.0166(9) 0.0090(8) 0.0075(8)
C5 0.0241(9) 0.0254(9) 0.0338(11) 0.0137(8) 0.0038(8) 0.0087(8)
C3a 0.0195(9) 0.0201(9) 0.0219(9) 0.0065(7) 0.0015(7) 0.0044(7)
C13 0.0189(9) 0.0231(9) 0.0306(10) 0.0117(8) 0.0086(8) 0.0052(8)
C16 0.0189(9) 0.0204(9) 0.0407(12) 0.0062(8) 0.0064(8) -0.0013(8)
C14a 0.0221(9) 0.0238(9) 0.0294(11) 0.0064(8) -0.0008(8) 0.0003(8)
C6a 0.0199(9) 0.0321(10) 0.0295(10) 0.0081(8) -0.0030(8) 0.0103(8)
C12 0.0222(9) 0.0220(9) 0.0241(10) 0.0119(8) 0.0046(7) 0.0044(7)
C6 0.0310(10) 0.0277(10) 0.0265(10) 0.0128(9) -0.0038(8) 0.0068(8)
C15 0.0241(10) 0.0206(9) 0.0503(13) 0.0073(8) 0.0143(9) 0.0088(9)
C11 0.0192(8) 0.0203(9) 0.0223(9) 0.0085(7) 0.0020(7) 0.0029(7)
C5a 0.0196(9) 0.0252(9) 0.0396(11) 0.0111(8) 0.0027(8) 0.0027(8)
C8 0.0235(9) 0.0197(9) 0.0309(10) 0.0070(8) 0.0033(8) 0.0082(8)
C7 0.0328(10) 0.0287(10) 0.0272(10) 0.0152(9) 0.0072(8) 0.0112(8)
C20 0.0348(11) 0.0416(11) 0.0266(10) 0.0225(10) 0.0081(8) 0.0104(9)
C20a 0.0325(11) 0.0436(12) 0.0305(11) 0.0171(10) -0.0014(9) 0.0074(9)
C1a 0.0211(9) 0.0227(9) 0.0171(9) 0.0073(8) -0.0013(7) 0.0048(7)
C2 0.0221(9) 0.0207(9) 0.0191(9) 0.0089(7) 0.0029(7) 0.0025(7)
C1 0.0213(9) 0.0242(9) 0.0212(9) 0.0092(8) 0.0012(7) 0.0070(7)
C9 0.0219(9) 0.0213(9) 0.0221(10) 0.0080(8) 0.0007(7) 0.0033(7)
C17a 0.0223(9) 0.0219(9) 0.0257(10) 0.0095(8) 0.0038(7) 0.0053(7)
C12a 0.0225(9) 0.0244(9) 0.0213(9) 0.0094(8) 0.0046(7) 0.0053(7)
C15a 0.0196(9) 0.0215(9) 0.0388(11) 0.0033(8) 0.0036(8) 0.0050(8)
C14 0.0279(10) 0.0291(10) 0.0338(11) 0.0139(8) 0.0134(8) 0.0119(8)
C10 0.0313(10) 0.0256(9) 0.0330(11) 0.0161(8) 0.0043(8) 0.0066(8)
C16a 0.0253(9) 0.0222(9) 0.0338(11) 0.0099(8) 0.0107(8) 0.0092(8)
C3 0.0188(9) 0.0228(9) 0.0209(9) 0.0078(7) 0.0009(7) 0.0047(7)
C9a 0.0201(9) 0.0234(9) 0.0199(9) 0.0058(8) 0.0033(7) 0.0067(7)
C8a 0.0179(9) 0.0221(9) 0.0283(10) 0.0022(7) 0.0029(7) 0.0047(7)
C4 0.0240(9) 0.0221(9) 0.0225(9) 0.0107(8) 0.0061(7) 0.0042(7)
C10a 0.0185(9) 0.0360(11) 0.0353(11) 0.0078(9) 0.0056(8) 0.0030(9)
C4a 0.0210(9) 0.0240(9) 0.0224(9) 0.0075(8) 0.0039(7) 0.0012(7)

loop_
_atom_type_symbol
_atom_type_scat_dispersion_real
_atom_type_scat_dispersion_imag
_atom_type_scat_Cromer_Mann_a1
_atom_type_scat_Cromer_Mann_a2
_atom_type_scat_Cromer_Mann_a3
_atom_type_scat_Cromer_Mann_a4
_atom_type_scat_Cromer_Mann_b1
_atom_type_scat_Cromer_Mann_b2
_atom_type_scat_Cromer_Mann_b3
_atom_type_scat_Cromer_Mann_b4
_atom_type_scat_Cromer_Mann_c
_atom_type_scat_source
_atom_type_scat_dispersion_source
H 0.00000 0.00000 0.49300 0.32291 0.14019 0.04081 10.51090 26.12570 3.14236 57.79970 0.0030380000826 'International Tables Volume C Table 6.1.1.4 (pp. 500-502)' 'Henke, Gullikson and Davis, At. Data and Nucl. Data Tables, 1993, 54, 2'
C 0.00347 0.00161 2.31000 1.02000 1.58860 0.86500 20.84390 10.20750 0.56870 51.65120 0.215599998832 'International Tables Volume C Table 6.1.1.4 (pp. 500-502)' 'Henke, Gullikson and Davis, At. Data and Nucl. Data Tables, 1993, 54, 2'
O 0.01158 0.00611 3.04850 2.28680 1.54630 0.86700 13.27710 5.70110 0.32390 32.90890 0.250800013542 'International Tables Volume C Table 6.1.1.4 (pp. 500-502)' 'Henke, Gullikson and Davis, At. Data and Nucl. Data Tables, 1993, 54, 2'
N 0.00653 0.00323 12.21260 3.13220 2.01250 1.16630 0.00570 9.89330 28.99750 0.58260 -11.5290002823 'International Tables Volume C Table 6.1.1.4 (pp. 500-502)' 'Henke, Gullikson and Davis, At. Data and Nucl. Data Tables, 1993, 54, 2'

loop_
_geom_angle_atom_site_label_1
_geom_angle_atom_site_label_2
_geom_angle_atom_site_label_3
_geom_angle
_geom_angle_site_symmetry_1
_geom_angle_site_symmetry_3
_geom_angle_publ_flag
C13 N1 C19 125.41(15) . . ?
C12 N1 C19 122.90(15) . . ?
C12 N1 C13 111.53(14) . . ?
C19a N1a C13a 125.41(14) . . ?
C12a N1a C13a 111.56(14) . . ?
C12a N1a C19a 122.86(15) . . ?
C18a C11a C2a 119.55(14) . . ?
C3a C11a C2a 59.09(10) . . ?
C3a C11a C18a 120.20(14) . . ?
C12a C11a C2a 123.49(14) . . ?
C12a C11a C18a 105.19(14) . . ?
C12a C11a C3a 124.31(14) . . ?
C18 C17 H17 120.68(10) . . ?
C16 C17 H17 120.68(11) . . ?
C16 C17 C18 118.64(17) . . ?
C18a C13a N1a 109.55(14) . . ?
C14a C13a N1a 129.14(16) . . ?
C14a C13a C18a 121.31(16) . . ?
C13 C18 C17 119.88(16) . . ?
C11 C18 C17 132.76(16) . . ?
C11 C18 C13 107.35(15) . . ?
H2a C2a C11a 119.11(9) . . ?
C3a C2a C11a 60.26(10) . . ?
C3a C2a H2a 119.11(9) . . ?
C1a C2a C11a 117.18(14) . . ?
C1a C2a H2a 119.11(9) . . ?
C1a C2a C3a 107.41(13) . . ?
C13a C18a C11a 107.18(14) . . ?
C17a C18a C11a 132.33(16) . . ?
C17a C18a C13a 120.47(15) . . ?
C6a C7a H7a 126.31(12) . . ?
C8a C7a H7a 126.31(10) . . ?
C8a C7a C6a 107.38(16) . . ?
H19a C19a N1a 109.10(9) . . ?
H19b C19a N1a 109.10(9) . . ?
H19b C19a H19a 107.8 . . ?
C20a C19a N1a 112.49(15) . . ?
C20a C19a H19a 109.10(11) . . ?
C20a C19a H19b 109.10(10) . . ?
H19c C19 N1 109.16(9) . . ?
H19d C19 N1 109.16(9) . . ?
H19d C19 H19c 107.9 . . ?
C20 C19 N1 112.24(14) . . ?
C20 C19 H19c 109.16(11) . . ?
C20 C19 H19d 109.16(10) . . ?
C6 C5 H5 115.99(10) . . ?
C10 C5 H5 115.99(9) . . ?
C10 C5 C6 100.29(15) . . ?
C4 C5 H5 115.99(9) . . ?
C4 C5 C6 106.88(14) . . ?
C4 C5 C10 99.37(14) . . ?
C2a C3a C11a 60.64(10) . . ?
H3a C3a C11a 117.93(9) . . ?
H3a C3a C2a 117.93(9) . . ?
C4a C3a C11a 119.61(14) . . ?
C4a C3a C2a 109.00(14) . . ?
C4a C3a H3a 117.93(9) . . ?
C18 C13 N1 109.36(15) . . ?
C14 C13 N1 128.62(17) . . ?
C14 C13 C18 122.02(17) . . ?
H16 C16 C17 119.60(11) . . ?
C15 C16 C17 120.81(17) . . ?
C15 C16 H16 119.60(11) . . ?
H14a C14a C13a 121.16(11) . . ?
C15a C14a C13a 117.69(17) . . ?
C15a C14a H14a 121.16(10) . . ?
H6a C6a C7a 126.08(12) . . ?
C5a C6a C7a 107.84(16) . . ?
C5a C6a H6a 126.08(10) . . ?
N1 C12 O2 124.90(16) . . ?
C11 C12 O2 128.54(16) . . ?
C11 C12 N1 106.56(14) . . ?
H6 C6 C5 125.99(10) . . ?
C7 C6 C5 108.02(16) . . ?
C7 C6 H6 125.99(12) . . ?
H15 C15 C16 119.41(11) . . ?
C14 C15 C16 121.18(17) . . ?
C14 C15 H15 119.41(11) . . ?
C12 C11 C18 105.02(14) . . ?
C2 C11 C18 120.57(14) . . ?
C2 C11 C12 123.16(14) . . ?
C3 C11 C18 120.78(14) . . ?
C3 C11 C12 123.51(14) . . ?
C3 C11 C2 58.85(11) . . ?
H5a C5a C6a 115.91(10) . . ?
C10a C5a C6a 100.44(14) . . ?
C10a C5a H5a 115.91(9) . . ?
C4a C5a C6a 107.02(14) . . ?
C4a C5a H5a 115.91(9) . . ?
C4a C5a C10a 99.35(14) . . ?
C7 C8 H8 115.97(10) . . ?
C9 C8 H8 115.97(9) . . ?
C9 C8 C7 106.94(13) . . ?
C10 C8 H8 115.97(9) . . ?
C10 C8 C7 100.47(14) . . ?
C10 C8 C9 99.17(14) . . ?
C8 C7 C6 107.60(16) . . ?
H7 C7 C6 126.20(12) . . ?
H7 C7 C8 126.20(10) . . ?
H20d C20 C19 109.5 . . ?
H20e C20 C19 109.5 . . ?
H20e C20 H20d 109.5 . . ?
H20f C20 C19 109.5 . . ?
H20f C20 H20d 109.5 . . ?
H20f C20 H20e 109.5 . . ?
H20a C20a C19a 109.5 . . ?
H20b C20a C19a 109.5 . . ?
H20b C20a H20a 109.5 . . ?
H20c C20a C19a 109.5 . . ?
H20c C20a H20a 109.5 . . ?
H20c C20a H20b 109.5 . . ?
C2a C1a O1a 123.39(15) . . ?
C9a C1a O1a 126.16(15) . . ?
C9a C1a C2a 110.25(13) . . ?
H2 C2 C11 118.84(9) . . ?
C1 C2 C11 117.92(14) . . ?
C1 C2 H2 118.84(9) . . ?
C3 C2 C11 60.03(11) . . ?
C3 C2 H2 118.84(9) . . ?
C3 C2 C1 107.70(13) . . ?
C2 C1 O1 124.23(15) . . ?
C9 C1 O1 125.90(16) . . ?
C9 C1 C2 109.69(13) . . ?
C1 C9 C8 113.14(14) . . ?
H9 C9 C8 111.29(9) . . ?
H9 C9 C1 111.29(9) . . ?
C4 C9 C8 102.69(13) . . ?
C4 C9 C1 106.73(13) . . ?
C4 C9 H9 111.29(9) . . ?
H17a C17a C18a 120.58(10) . . ?
C16a C17a C18a 118.84(17) . . ?
C16a C17a H17a 120.58(11) . . ?
N1a C12a O2a 124.89(16) . . ?
C11a C12a O2a 128.78(16) . . ?
C11a C12a N1a 106.33(14) . . ?
H15a C15a C14a 119.31(10) . . ?
C16a C15a C14a 121.38(16) . . ?
C16a C15a H15a 119.31(10) . . ?
C15 C14 C13 117.46(18) . . ?
H14 C14 C13 121.27(11) . . ?
H14 C14 C15 121.27(11) . . ?
C8 C10 C5 93.81(13) . . ?
H10c C10 C5 112.96(9) . . ?
H10c C10 C8 112.96(10) . . ?
H10d C10 C5 112.96(10) . . ?
H10d C10 C8 112.96(10) . . ?
H10d C10 H10c 110.4 . . ?
C15a C16a C17a 120.29(17) . . ?
H16a C16a C17a 119.86(11) . . ?
H16a C16a C15a 119.86(10) . . ?
C2 C3 C11 61.12(11) . . ?
H3 C3 C11 118.02(9) . . ?
H3 C3 C2 118.02(9) . . ?
C4 C3 C11 119.01(14) . . ?
C4 C3 C2 109.16(14) . . ?
C4 C3 H3 118.02(9) . . ?
H9a C9a C1a 111.50(9) . . ?
C8a C9a C1a 113.00(14) . . ?
C8a C9a H9a 111.50(9) . . ?
C4a C9a C1a 106.10(13) . . ?
C4a C9a H9a 111.50(9) . . ?
C4a C9a C8a 102.80(13) . . ?
C9a C8a C7a 106.53(14) . . ?
H8a C8a C7a 115.87(10) . . ?
H8a C8a C9a 115.87(9) . . ?
C10a C8a C7a 100.73(14) . . ?
C10a C8a C9a 99.73(13) . . ?
C10a C8a H8a 115.87(9) . . ?
C9 C4 C5 102.85(13) . . ?
C3 C4 C5 113.38(14) . . ?
C3 C4 C9 106.71(13) . . ?
H4 C4 C5 111.17(9) . . ?
H4 C4 C9 111.17(9) . . ?
H4 C4 C3 111.17(9) . . ?
C8a C10a C5a 93.70(13) . . ?
H10a C10a C5a 112.98(10) . . ?
H10a C10a C8a 112.98(9) . . ?
H10b C10a C5a 112.98(10) . . ?
H10b C10a C8a 112.98(10) . . ?
H10b C10a H10a 110.4 . . ?
C5a C4a C3a 113.77(15) . . ?
C9a C4a C3a 107.16(13) . . ?
C9a C4a C5a 102.52(13) . . ?
H4a C4a C3a 111.01(9) . . ?
H4a C4a C5a 111.01(9) . . ?
H4a C4a C9a 111.01(9) . . ?

loop_
_geom_bond_atom_site_label_1
_geom_bond_atom_site_label_2
_geom_bond_distance
_geom_bond_site_symmetry_2
_geom_bond_publ_flag
O1a C1a 1.215(2) . ?
O2 C12 1.222(2) . ?
O2a C12a 1.218(2) . ?
O1 C1 1.216(2) . ?
N1 C19 1.455(2) . ?
N1 C13 1.404(2) . ?
N1 C12 1.371(2) . ?
N1a C13a 1.402(2) . ?
N1a C19a 1.455(2) . ?
N1a C12a 1.374(2) . ?
C11a C2a 1.529(2) . ?
C11a C18a 1.483(2) . ?
C11a C3a 1.523(2) . ?
C11a C12a 1.507(2) . ?
C17 H17 0.9500 . ?
C17 C18 1.381(2) . ?
C17 C16 1.395(2) . ?
C13a C18a 1.398(2) . ?
C13a C14a 1.384(2) . ?
C18 C13 1.396(2) . ?
C18 C11 1.484(2) . ?
C2a H2a 1.0000 . ?
C2a C3a 1.505(2) . ?
C2a C1a 1.501(2) . ?
C18a C17a 1.374(2) . ?
C7a H7a 0.9500 . ?
C7a C6a 1.328(3) . ?
C7a C8a 1.509(3) . ?
C19a H19a 0.9900 . ?
C19a H19b 0.9900 . ?
C19a C20a 1.509(3) . ?
C19 H19c 0.9900 . ?
C19 H19d 0.9900 . ?
C19 C20 1.514(2) . ?
C5 H5 1.0000 . ?
C5 C6 1.508(3) . ?
C5 C10 1.537(2) . ?
C5 C4 1.568(2) . ?
C3a H3a 1.0000 . ?
C3a C4a 1.519(2) . ?
C13 C14 1.383(2) . ?
C16 H16 0.9500 . ?
C16 C15 1.382(3) . ?
C14a H14a 0.9500 . ?
C14a C15a 1.394(3) . ?
C6a H6a 0.9500 . ?
C6a C5a 1.512(3) . ?
C12 C11 1.504(2) . ?
C6 H6 0.9500 . ?
C6 C7 1.321(3) . ?
C15 H15 0.9500 . ?
C15 C14 1.392(3) . ?
C11 C2 1.535(2) . ?
C11 C3 1.518(2) . ?
C5a H5a 1.0000 . ?
C5a C10a 1.539(3) . ?
C5a C4a 1.567(2) . ?
C8 H8 1.0000 . ?
C8 C7 1.510(3) . ?
C8 C9 1.573(2) . ?
C8 C10 1.537(2) . ?
C7 H7 0.9500 . ?
C20 H20d 0.9800 . ?
C20 H20e 0.9800 . ?
C20 H20f 0.9800 . ?
C20a H20a 0.9800 . ?
C20a H20b 0.9800 . ?
C20a H20c 0.9800 . ?
C1a C9a 1.510(2) . ?
C2 H2 1.0000 . ?
C2 C1 1.502(2) . ?
C2 C3 1.500(2) . ?
C1 C9 1.512(2) . ?
C9 H9 1.0000 . ?
C9 C4 1.550(2) . ?
C17a H17a 0.9500 . ?
C17a C16a 1.398(2) . ?
C15a H15a 0.9500 . ?
C15a C16a 1.384(3) . ?
C14 H14 0.9500 . ?
C10 H10c 0.9900 . ?
C10 H10d 0.9900 . ?
C16a H16a 0.9500 . ?
C3 H3 1.0000 . ?
C3 C4 1.525(2) . ?
C9a H9a 1.0000 . ?
C9a C8a 1.569(2) . ?
C9a C4a 1.555(2) . ?
C8a H8a 1.0000 . ?
C8a C10a 1.534(2) . ?
C4 H4 1.0000 . ?
C10a H10a 0.9900 . ?
C10a H10b 0.9900 . ?
C4a H4a 1.0000 . ?
